data_7702206
loop_
_publ_author_name
'Dammann, Wiebke'
'Buban, Tabea'
'Schiller, Carl'
'Burger, Peter'

_publ_section_title
;
 Dinuclear tethered pyridine, diimine complexes.
;
_journal_issue 35
_journal_name_full 'Dalton transactions (Cambridge, England : 2003)'
_journal_page_first 12105
_journal_page_last 12117
_journal_paper_doi 10.1039/c8dt02347f
_journal_volume 47
_journal_year 2018
_chemical_formula_moiety 'C33 H42 B N3 O2'
_chemical_formula_sum 'C33 H42 B N3 O2'
_chemical_formula_weight 523.51
_space_group_crystal_system monoclinic
_space_group_IT_number 14
_space_group_name_Hall '-P 2yn'
_space_group_name_H-M_alt 'P 1 21/n 1'
_atom_sites_solution_hydrogens geom
_atom_sites_solution_primary direct
_atom_sites_solution_secondary difmap
_audit_update_record
;
2018-07-18 deposited with the CCDC.
2018-07-23 downloaded from the CCDC.
;
_cell_angle_alpha 90.00
_cell_angle_beta 91.9460(10)
_cell_angle_gamma 90.00
_cell_formula_units_Z 4
_cell_length_a 11.5588(4)
_cell_length_b 10.1750(3)
_cell_length_c 26.5199(9)
_cell_measurement_reflns_used 6977
_cell_measurement_temperature 100(2)
_cell_measurement_theta_max 28.11
_cell_measurement_theta_min 2.67
_cell_volume 3117.23(18)
_computing_cell_refinement 'SAINT v7.60A (Bruker, 2009)'
_computing_data_collection 'Bruker XSCANS'
_computing_data_reduction 'SAINT v7.60A (Bruker, 2009)'
_computing_molecular_graphics 'Olex2 (Dolomanov et al., 2009)'
_computing_publication_material 'Olex2 (Dolomanov et al., 2009)'
_computing_structure_refinement 'ShelXL (Sheldrick, 2015)'
_computing_structure_solution 'SHELXS-97 (Sheldrick, 1990)'
_diffrn_ambient_temperature 100.15
_diffrn_measured_fraction_theta_full 0.998
_diffrn_measured_fraction_theta_max 0.998
_diffrn_measurement_device_type 'CCD area detector'
_diffrn_measurement_method 'phi and omega scans'
_diffrn_radiation_monochromator graphite
_diffrn_radiation_type MoK\a
_diffrn_radiation_wavelength 0.71073
_diffrn_reflns_av_R_equivalents 0.0605
_diffrn_reflns_av_unetI/netI 0.0425
_diffrn_reflns_limit_h_max 14
_diffrn_reflns_limit_h_min -14
_diffrn_reflns_limit_k_max 12
_diffrn_reflns_limit_k_min -12
_diffrn_reflns_limit_l_max 32
_diffrn_reflns_limit_l_min -32
_diffrn_reflns_number 35120
_diffrn_reflns_theta_full 26.00
_diffrn_reflns_theta_max 26.00
_diffrn_reflns_theta_min 1.54
_diffrn_source 'fine-focus sealed tube'
_exptl_absorpt_coefficient_mu 0.069
_exptl_absorpt_correction_T_max 0.7457
_exptl_absorpt_correction_T_min 0.5930
_exptl_absorpt_correction_type multi-scan
_exptl_absorpt_process_details
'SADABS-2008/1 (Bruker,2008) was used for absorption correction. wR2(int) was 0.1482 before and 0.0644 after correction. The Ratio of minimum to maximum transmission is 0.7952. The \l/2 correction factor is 0.0000.'
_exptl_crystal_colour yellow
_exptl_crystal_density_diffrn 1.115
_exptl_crystal_density_method 'not measured'
_exptl_crystal_description needle
_exptl_crystal_F_000 1128
_exptl_crystal_size_max 0.32
_exptl_crystal_size_mid 0.14
_exptl_crystal_size_min 0.1
_refine_diff_density_max 0.289
_refine_diff_density_min -0.324
_refine_diff_density_rms 0.063
_refine_ls_extinction_method none
_refine_ls_goodness_of_fit_ref 1.126
_refine_ls_hydrogen_treatment constr
_refine_ls_matrix_type full
_refine_ls_number_parameters 423
_refine_ls_number_reflns 6107
_refine_ls_number_restraints 35
_refine_ls_restrained_S_all 1.124
_refine_ls_R_factor_all 0.0997
_refine_ls_R_factor_gt 0.0846
_refine_ls_shift/su_max 0.000
_refine_ls_shift/su_mean 0.000
_refine_ls_structure_factor_coef Fsqd
_refine_ls_weighting_details 'calc w=1/[\s^2^(Fo^2^)+(0.1190P)^2^+1.2943P] where P=(Fo^2^+2Fc^2^)/3'
_refine_ls_weighting_scheme calc
_refine_ls_wR_factor_gt 0.2306
_refine_ls_wR_factor_ref 0.2396
_reflns_number_gt 4527
_reflns_number_total 6107
_reflns_threshold_expression >2sigma(I)
_cod_data_source_file c8dt02347f2.cif
_cod_data_source_block 5
_cod_database_code 7702206
_olex2_refinement_description
;
1. Fixed Uiso
 At 1.2 times of:
  All C(H) groups
 At 1.5 times of:
  All C(H,H,H) groups
2. Restrained distances
 O1-C1 \\sim O2-C2 \\sim O1-C21 \\sim O2-C22
 with sigma of 0.005
 C1-C2 \\sim C21-C22
 with sigma of 0.005
 C1-C3 \\sim C1-C4 \\sim C2-C5 \\sim C2-C6 \\sim C21-C23 \\sim C21-C24 \\sim
C22-C25 \\sim C22-C26
 with sigma of 0.005
3. Others
 Sof(C21)=Sof(C22)=Sof(C23)=Sof(H23B)=Sof(H23C)=Sof(H23D)=Sof(C24)=Sof(H24A)=
 Sof(H24B)=Sof(H24C)=Sof(C25)=Sof(H25D)=Sof(H25E)=Sof(H25F)=Sof(C26)=Sof(H26D)=
 Sof(H26E)=Sof(H26F)=1-FVAR(1)
 Sof(C1)=Sof(C2)=Sof(C3)=Sof(H3A)=Sof(H3B)=Sof(H3C)=Sof(C4)=Sof(H4B)=Sof(H4C)=
 Sof(H4D)=Sof(C5)=Sof(H5A)=Sof(H5B)=Sof(H5C)=Sof(C6)=Sof(H6B)=Sof(H6C)=Sof(H6D)=
 FVAR(1)
4.a Aromatic/amide H refined with riding coordinates:
 C4A(H4A), C6A(H6A), C12A(H12A), C14A(H14A), C21A(H21A), C23A(H23A)
4.b Idealised Me refined as rotating group:
 C1A(H1AA,H1AB,H1AC), C9A(H9AA,H9AB,H9AC), C16A(H16A,H16B,H16C), C17A(H17A,
 H17B,H17C), C18A(H18A,H18B,H18C), C25A(H25A,H25B,H25C), C26A(H26A,H26B,H26C),
 C27A(H27A,H27B,H27C), C3(H3A,H3B,H3C), C4(H4B,H4C,H4D), C5(H5A,H5B,H5C),
 C6(H6B,H6C,H6D), C23(H23B,H23C,H23D), C24(H24A,H24B,H24C), C25(H25D,H25E,H25F),
  C26(H26D,H26E,H26F)
;
_olex2_submission_special_instructions 'No special instructions were received'

loop_
_space_group_symop_id
_space_group_symop_operation_xyz
1 'x, y, z'
2 '-x+1/2, y+1/2, -z+1/2'
3 '-x, -y, -z'
4 'x-1/2, -y-1/2, z-1/2'

loop_
_atom_site_label
_atom_site_type_symbol
_atom_site_fract_x
_atom_site_fract_y
_atom_site_fract_z
_atom_site_U_iso_or_equiv
_atom_site_adp_type
_atom_site_occupancy
_atom_site_calc_flag
_atom_site_disorder_assembly
_atom_site_disorder_group
_atom_site_refinement_flags_posn
N1A N 0.76441(19) 0.1677(2) 0.33965(8) 0.0352(5) Uani 1 d . . .
N2A N 0.75001(19) 0.2051(2) 0.47122(8) 0.0365(5) Uani 1 d . . .
N3A N 0.72474(19) 0.2268(2) 0.20792(8) 0.0366(5) Uani 1 d . . .
C1A C 0.8631(3) 0.0392(3) 0.42582(10) 0.0477(8) Uani 1 d . . .
H1AA H 0.9232 0.0665 0.4028 0.072 Uiso 1 calc . . GR
H1AB H 0.8241 -0.0395 0.4124 0.072 Uiso 1 calc . . GR
H1AC H 0.8986 0.0196 0.4591 0.072 Uiso 1 calc . . GR
C2A C 0.7767(2) 0.1477(3) 0.43063(10) 0.0367(6) Uani 1 d . . .
C3A C 0.7119(2) 0.1913(3) 0.38322(9) 0.0354(6) Uani 1 d . . .
C4A C 0.6037(2) 0.2490(3) 0.38555(10) 0.0369(6) Uani 1 d . . .
H4A H 0.5700 0.2634 0.4173 0.044 Uiso 1 calc . . R
C5A C 0.5442(2) 0.2861(3) 0.34094(10) 0.0357(6) Uani 1 d . . .
C6A C 0.5999(2) 0.2637(3) 0.29581(10) 0.0355(6) Uani 1 d . . .
H6A H 0.5632 0.2879 0.2646 0.043 Uiso 1 calc . . R
C7A C 0.7091(2) 0.2059(2) 0.29654(9) 0.0327(6) Uani 1 d . . .
C8A C 0.7703(2) 0.1793(3) 0.24877(9) 0.0333(6) Uani 1 d . . .
C9A C 0.8782(2) 0.0977(3) 0.25278(10) 0.0426(7) Uani 1 d . . .
H9AA H 0.8611 0.0140 0.2692 0.064 Uiso 1 calc . . GR
H9AB H 0.9376 0.1449 0.2728 0.064 Uiso 1 calc . . GR
H9AC H 0.9064 0.0809 0.2189 0.064 Uiso 1 calc . . GR
C10A C 0.7773(2) 0.2041(3) 0.16090(9) 0.0344(6) Uani 1 d . . .
C11A C 0.7338(2) 0.1035(3) 0.12939(10) 0.0385(6) Uani 1 d . . .
C12A C 0.7804(3) 0.0878(3) 0.08205(10) 0.0429(7) Uani 1 d . . .
H12A H 0.7520 0.0190 0.0608 0.052 Uiso 1 calc . . R
C13A C 0.8670(3) 0.1694(3) 0.06472(10) 0.0444(7) Uani 1 d . . .
C14A C 0.9091(3) 0.2677(3) 0.09721(11) 0.0444(7) Uani 1 d . . .
H14A H 0.9693 0.3233 0.0863 0.053 Uiso 1 calc . . R
C15A C 0.8661(2) 0.2870(3) 0.14486(10) 0.0378(6) Uani 1 d . . .
C16A C 0.9174(3) 0.3912(3) 0.17992(11) 0.0463(7) Uani 1 d . . .
H16A H 0.8550 0.4365 0.1970 0.069 Uiso 1 calc . . GR
H16B H 0.9609 0.4548 0.1603 0.069 Uiso 1 calc . . GR
H16C H 0.9695 0.3495 0.2051 0.069 Uiso 1 calc . . GR
C17A C 0.9141(3) 0.1520(4) 0.01247(12) 0.0636(10) Uani 1 d . . .
H17A H 0.9019 0.0611 0.0013 0.095 Uiso 1 calc . . GR
H17B H 0.9972 0.1718 0.0135 0.095 Uiso 1 calc . . GR
H17C H 0.8739 0.2119 -0.0111 0.095 Uiso 1 calc . . GR
C18A C 0.6410(3) 0.0122(3) 0.14793(11) 0.0472(7) Uani 1 d . . .
H18A H 0.6732 -0.0422 0.1755 0.071 Uiso 1 calc . . GR
H18B H 0.6135 -0.0446 0.1202 0.071 Uiso 1 calc . . GR
H18C H 0.5763 0.0641 0.1601 0.071 Uiso 1 calc . . GR
C19A C 0.8026(2) 0.1695(3) 0.51869(9) 0.0354(6) Uani 1 d . . .
C20A C 0.7430(2) 0.0832(3) 0.54982(9) 0.0360(6) Uani 1 d . . .
C21A C 0.7865(2) 0.0612(3) 0.59878(10) 0.0396(7) Uani 1 d . . .
H21A H 0.7462 0.0032 0.6201 0.048 Uiso 1 calc . . R
C22A C 0.8874(2) 0.1215(3) 0.61748(10) 0.0372(6) Uani 1 d . . .
C23A C 0.9464(2) 0.2031(3) 0.58523(10) 0.0386(6) Uani 1 d . . .
H23A H 1.0165 0.2430 0.5970 0.046 Uiso 1 calc . . R
C24A C 0.9059(2) 0.2285(3) 0.53584(10) 0.0371(6) Uani 1 d . . .
C25A C 0.9721(3) 0.3172(3) 0.50186(11) 0.0505(8) Uani 1 d . . .
H25A H 1.0002 0.2663 0.4734 0.076 Uiso 1 calc . . GR
H25B H 1.0381 0.3554 0.5209 0.076 Uiso 1 calc . . GR
H25C H 0.9213 0.3877 0.4892 0.076 Uiso 1 calc . . GR
C26A C 0.9310(3) 0.0991(3) 0.67114(10) 0.0486(8) Uani 1 d . . .
H26A H 1.0101 0.1328 0.6753 0.073 Uiso 1 calc . . GR
H26B H 0.9304 0.0047 0.6786 0.073 Uiso 1 calc . . GR
H26C H 0.8806 0.1451 0.6943 0.073 Uiso 1 calc . . GR
C27A C 0.6354(3) 0.0157(3) 0.52984(11) 0.0478(7) Uani 1 d . . .
H27A H 0.5815 0.0813 0.5156 0.072 Uiso 1 calc . . GR
H27B H 0.5987 -0.0311 0.5574 0.072 Uiso 1 calc . . GR
H27C H 0.6557 -0.0470 0.5035 0.072 Uiso 1 calc . . GR
B1 B 0.4224(3) 0.3516(3) 0.34187(11) 0.0362(7) Uani 1 d A . .
O1 O 0.37011(16) 0.4096(2) 0.30073(7) 0.0459(5) Uani 1 d . . D
O2 O 0.35880(17) 0.3565(2) 0.38387(7) 0.0506(6) Uani 1 d . . D
C1 C 0.2701(4) 0.4872(5) 0.3188(2) 0.0390(17) Uani 0.601(5) d A 1 D
C2 C 0.2414(3) 0.4034(4) 0.36576(19) 0.0378(13) Uani 0.601(5) d A 1 D
C3 C 0.1792(6) 0.4910(9) 0.2761(2) 0.061(2) Uani 0.601(5) d A 1 D
H3A H 0.2074 0.5447 0.2484 0.092 Uiso 0.601(5) calc A 1 GR
H3B H 0.1076 0.5293 0.2884 0.092 Uiso 0.601(5) calc A 1 GR
H3C H 0.1639 0.4015 0.2640 0.092 Uiso 0.601(5) calc A 1 GR
C4 C 0.3161(5) 0.6233(5) 0.3317(3) 0.0652(19) Uani 0.601(5) d A 1 D
H4B H 0.3785 0.6162 0.3575 0.098 Uiso 0.601(5) calc A 1 GR
H4C H 0.2535 0.6774 0.3446 0.098 Uiso 0.601(5) calc A 1 GR
H4D H 0.3460 0.6642 0.3013 0.098 Uiso 0.601(5) calc A 1 GR
C5 C 0.1947(11) 0.4818(11) 0.4093(5) 0.056(3) Uani 0.601(5) d A 1 D
H5A H 0.1858 0.4239 0.4384 0.083 Uiso 0.601(5) calc A 1 GR
H5B H 0.1193 0.5193 0.3992 0.083 Uiso 0.601(5) calc A 1 GR
H5C H 0.2488 0.5528 0.4183 0.083 Uiso 0.601(5) calc A 1 GR
C6 C 0.1606(4) 0.2889(5) 0.3534(2) 0.0533(15) Uani 0.601(5) d A 1 D
H6B H 0.1498 0.2365 0.3839 0.080 Uiso 0.601(5) calc A 1 GR
H6C H 0.1943 0.2338 0.3274 0.080 Uiso 0.601(5) calc A 1 GR
H6D H 0.0855 0.3228 0.3410 0.080 Uiso 0.601(5) calc A 1 GR
C21 C 0.2514(4) 0.4391(7) 0.3184(3) 0.043(3) Uani 0.399(5) d A 2 D
C22 C 0.2717(5) 0.4631(5) 0.3759(3) 0.042(2) Uani 0.399(5) d A 2 D
C23 C 0.1687(7) 0.3263(9) 0.3066(4) 0.069(3) Uani 0.399(5) d A 2 D
H23B H 0.0901 0.3518 0.3153 0.103 Uiso 0.399(5) calc A 2 GR
H23C H 0.1926 0.2489 0.3263 0.103 Uiso 0.399(5) calc A 2 GR
H23D H 0.1701 0.3055 0.2705 0.103 Uiso 0.399(5) calc A 2 GR
C24 C 0.2126(10) 0.5623(10) 0.2903(4) 0.069(3) Uani 0.399(5) d A 2 D
H24A H 0.2088 0.5447 0.2540 0.103 Uiso 0.399(5) calc A 2 GR
H24B H 0.2680 0.6334 0.2975 0.103 Uiso 0.399(5) calc A 2 GR
H24C H 0.1359 0.5885 0.3014 0.103 Uiso 0.399(5) calc A 2 GR
C25 C 0.3220(7) 0.5962(7) 0.3903(4) 0.061(3) Uani 0.399(5) d A 2 D
H25D H 0.3517 0.5936 0.4253 0.092 Uiso 0.399(5) calc A 2 GR
H25E H 0.2615 0.6634 0.3868 0.092 Uiso 0.399(5) calc A 2 GR
H25F H 0.3853 0.6175 0.3680 0.092 Uiso 0.399(5) calc A 2 GR
C26 C 0.1714(16) 0.4298(19) 0.4090(7) 0.060(4) Uani 0.399(5) d A 2 D
H26D H 0.1485 0.3380 0.4035 0.090 Uiso 0.399(5) calc A 2 GR
H26E H 0.1057 0.4875 0.4005 0.090 Uiso 0.399(5) calc A 2 GR
H26F H 0.1951 0.4424 0.4445 0.090 Uiso 0.399(5) calc A 2 GR

loop_
_atom_site_aniso_label
_atom_site_aniso_U_11
_atom_site_aniso_U_22
_atom_site_aniso_U_33
_atom_site_aniso_U_23
_atom_site_aniso_U_13
_atom_site_aniso_U_12
N1A 0.0386(13) 0.0383(12) 0.0286(12) 0.0003(9) -0.0008(10) 0.0077(10)
N2A 0.0403(13) 0.0415(13) 0.0275(11) -0.0006(9) -0.0020(10) 0.0095(10)
N3A 0.0385(13) 0.0404(13) 0.0308(12) 0.0000(9) 0.0009(10) 0.0057(10)
C1A 0.0540(18) 0.0560(19) 0.0327(15) -0.0045(13) -0.0048(13) 0.0237(15)
C2A 0.0374(15) 0.0421(15) 0.0307(14) -0.0001(11) 0.0004(11) 0.0059(12)
C3A 0.0360(14) 0.0381(15) 0.0320(14) 0.0001(11) -0.0008(11) 0.0081(11)
C4A 0.0383(15) 0.0413(15) 0.0311(14) -0.0001(11) 0.0003(11) 0.0095(12)
C5A 0.0374(15) 0.0361(14) 0.0333(14) -0.0003(11) -0.0009(12) 0.0065(12)
C6A 0.0410(15) 0.0323(14) 0.0331(14) 0.0016(11) -0.0004(12) 0.0043(11)
C7A 0.0352(14) 0.0324(13) 0.0303(13) 0.0013(10) -0.0005(11) 0.0060(11)
C8A 0.0343(14) 0.0339(14) 0.0313(14) 0.0015(11) -0.0018(11) 0.0037(11)
C9A 0.0426(16) 0.0492(17) 0.0360(15) -0.0014(12) 0.0018(12) 0.0157(13)
C10A 0.0345(14) 0.0361(14) 0.0326(14) 0.0037(11) -0.0005(11) 0.0095(11)
C11A 0.0365(15) 0.0405(15) 0.0381(15) 0.0025(12) -0.0047(12) 0.0048(12)
C12A 0.0490(17) 0.0418(16) 0.0375(16) -0.0056(12) -0.0058(13) 0.0035(13)
C13A 0.0547(18) 0.0453(16) 0.0334(15) 0.0020(12) 0.0059(13) 0.0070(14)
C14A 0.0502(18) 0.0407(16) 0.0429(16) 0.0019(13) 0.0087(14) 0.0005(13)
C15A 0.0430(16) 0.0352(14) 0.0354(14) 0.0002(11) 0.0025(12) 0.0050(12)
C16A 0.0544(18) 0.0409(16) 0.0438(17) -0.0055(13) 0.0039(14) -0.0028(14)
C17A 0.087(3) 0.063(2) 0.0426(19) -0.0078(15) 0.0220(18) -0.0013(19)
C18A 0.0445(17) 0.0488(17) 0.0481(18) -0.0006(14) -0.0018(14) -0.0038(14)
C19A 0.0424(15) 0.0380(14) 0.0256(13) -0.0018(11) -0.0025(11) 0.0131(12)
C20A 0.0393(15) 0.0394(15) 0.0290(14) -0.0002(11) -0.0029(11) 0.0067(12)
C21A 0.0456(16) 0.0423(15) 0.0309(14) 0.0007(12) 0.0017(12) 0.0058(13)
C22A 0.0435(16) 0.0390(15) 0.0290(14) -0.0029(11) -0.0027(12) 0.0130(12)
C23A 0.0436(16) 0.0352(14) 0.0365(15) -0.0041(11) -0.0062(12) 0.0073(12)
C24A 0.0410(15) 0.0359(14) 0.0344(14) -0.0023(11) 0.0004(12) 0.0055(12)
C25A 0.0551(19) 0.0499(18) 0.0463(17) 0.0052(14) -0.0020(15) -0.0064(15)
C26A 0.060(2) 0.0503(18) 0.0347(16) 0.0000(13) -0.0085(14) 0.0114(15)
C27A 0.0461(17) 0.0553(19) 0.0419(17) -0.0011(14) -0.0008(14) -0.0034(14)
B1 0.0393(17) 0.0369(16) 0.0325(16) 0.0009(12) 0.0005(13) 0.0055(13)
O1 0.0426(11) 0.0612(13) 0.0340(11) 0.0044(9) 0.0024(9) 0.0219(10)
O2 0.0498(12) 0.0652(14) 0.0376(11) 0.0115(9) 0.0115(9) 0.0258(10)
C1 0.034(3) 0.032(3) 0.050(4) 0.000(2) 0.002(2) 0.011(2)
C2 0.037(3) 0.036(3) 0.041(3) -0.001(2) 0.000(2) 0.014(2)
C3 0.041(4) 0.096(6) 0.047(4) 0.012(4) -0.001(3) 0.022(4)
C4 0.045(3) 0.038(3) 0.113(6) 0.010(3) 0.019(3) 0.010(2)
C5 0.038(5) 0.087(8) 0.043(4) -0.012(5) 0.007(3) 0.011(4)
C6 0.046(3) 0.037(3) 0.078(4) 0.002(3) 0.013(3) 0.006(2)
C21 0.050(6) 0.048(7) 0.031(5) -0.004(4) 0.001(4) 0.025(5)
C22 0.047(5) 0.035(5) 0.045(5) 0.005(4) 0.011(4) 0.010(4)
C23 0.047(5) 0.078(7) 0.081(7) -0.040(6) -0.011(5) 0.002(4)
C24 0.052(7) 0.094(9) 0.059(7) 0.010(6) 0.007(5) 0.038(6)
C25 0.059(5) 0.047(5) 0.078(6) -0.018(4) -0.005(5) 0.011(4)
C26 0.036(8) 0.099(14) 0.045(6) -0.004(8) 0.004(5) 0.011(7)

loop_
_atom_type_symbol
_atom_type_description
_atom_type_scat_dispersion_real
_atom_type_scat_dispersion_imag
_atom_type_scat_source
C C 0.0033 0.0016 'International Tables Vol C Tables 4.2.6.8 and 6.1.1.4'
H H 0.0000 0.0000 'International Tables Vol C Tables 4.2.6.8 and 6.1.1.4'
B B 0.0013 0.0007 'International Tables Vol C Tables 4.2.6.8 and 6.1.1.4'
N N 0.0061 0.0033 'International Tables Vol C Tables 4.2.6.8 and 6.1.1.4'
O O 0.0106 0.0060 'International Tables Vol C Tables 4.2.6.8 and 6.1.1.4'

loop_
_geom_angle_atom_site_label_1
_geom_angle_atom_site_label_2
_geom_angle_atom_site_label_3
_geom_angle
C3A N1A C7A 117.6(2)
C2A N2A C19A 121.5(2)
C8A N3A C10A 120.2(2)
H1AA C1A H1AB 109.5
H1AA C1A H1AC 109.5
H1AB C1A H1AC 109.5
C2A C1A H1AA 109.5
C2A C1A H1AB 109.5
C2A C1A H1AC 109.5
N2A C2A C1A 126.3(2)
N2A C2A C3A 116.2(2)
C1A C2A C3A 117.4(2)
N1A C3A C2A 116.0(2)
N1A C3A C4A 123.3(2)
C4A C3A C2A 120.7(2)
C3A C4A H4A 120.2
C3A C4A C5A 119.6(2)
C5A C4A H4A 120.2
C4A C5A B1 121.3(2)
C6A C5A C4A 117.0(2)
C6A C5A B1 121.7(2)
C5A C6A H6A 120.0
C7A C6A C5A 120.1(2)
C7A C6A H6A 120.0
N1A C7A C6A 122.5(2)
N1A C7A C8A 116.2(2)
C6A C7A C8A 121.3(2)
N3A C8A C7A 117.0(2)
N3A C8A C9A 125.8(2)
C7A C8A C9A 117.1(2)
C8A C9A H9AA 109.5
C8A C9A H9AB 109.5
C8A C9A H9AC 109.5
H9AA C9A H9AB 109.5
H9AA C9A H9AC 109.5
H9AB C9A H9AC 109.5
C11A C10A N3A 119.0(2)
C11A C10A C15A 120.5(2)
C15A C10A N3A 120.3(2)
C10A C11A C18A 119.9(2)
C12A C11A C10A 118.6(3)
C12A C11A C18A 121.5(3)
C11A C12A H12A 118.9
C13A C12A C11A 122.3(3)
C13A C12A H12A 118.9
C12A C13A C14A 117.6(3)
C12A C13A C17A 121.1(3)
C14A C13A C17A 121.3(3)
C13A C14A H14A 118.8
C15A C14A C13A 122.4(3)
C15A C14A H14A 118.8
C10A C15A C16A 120.5(2)
C14A C15A C10A 118.6(3)
C14A C15A C16A 120.8(3)
C15A C16A H16A 109.5
C15A C16A H16B 109.5
C15A C16A H16C 109.5
H16A C16A H16B 109.5
H16A C16A H16C 109.5
H16B C16A H16C 109.5
C13A C17A H17A 109.5
C13A C17A H17B 109.5
C13A C17A H17C 109.5
H17A C17A H17B 109.5
H17A C17A H17C 109.5
H17B C17A H17C 109.5
C11A C18A H18A 109.5
C11A C18A H18B 109.5
C11A C18A H18C 109.5
H18A C18A H18B 109.5
H18A C18A H18C 109.5
H18B C18A H18C 109.5
C20A C19A N2A 118.4(2)
C24A C19A N2A 120.8(2)
C24A C19A C20A 120.6(2)
C19A C20A C27A 119.8(2)
C21A C20A C19A 118.6(3)
C21A C20A C27A 121.6(3)
C20A C21A H21A 118.9
C22A C21A C20A 122.1(3)
C22A C21A H21A 118.9
C21A C22A C26A 121.1(3)
C23A C22A C21A 117.8(2)
C23A C22A C26A 121.0(3)
C22A C23A H23A 119.0
C22A C23A C24A 122.1(3)
C24A C23A H23A 119.0
C19A C24A C23A 118.7(3)
C19A C24A C25A 120.6(2)
C23A C24A C25A 120.7(3)
C24A C25A H25A 109.5
C24A C25A H25B 109.5
C24A C25A H25C 109.5
H25A C25A H25B 109.5
H25A C25A H25C 109.5
H25B C25A H25C 109.5
C22A C26A H26A 109.5
C22A C26A H26B 109.5
C22A C26A H26C 109.5
H26A C26A H26B 109.5
H26A C26A H26C 109.5
H26B C26A H26C 109.5
C20A C27A H27A 109.5
C20A C27A H27B 109.5
C20A C27A H27C 109.5
H27A C27A H27B 109.5
H27A C27A H27C 109.5
H27B C27A H27C 109.5
O1 B1 C5A 123.3(2)
O2 B1 C5A 122.9(2)
O2 B1 O1 113.8(2)
B1 O1 C1 107.4(3)
B1 O1 C21 102.9(3)
C1 O1 C21 20.6(3)
B1 O2 C2 105.0(3)
B1 O2 C22 107.0(3)
C22 O2 C2 28.9(3)
O1 C1 C2 98.9(3)
O1 C1 C3 107.3(4)
O1 C1 C4 106.6(4)
C3 C1 C2 116.7(5)
C4 C1 C2 113.8(4)
C4 C1 C3 111.9(5)
O2 C2 C1 102.4(3)
O2 C2 C5 105.4(7)
O2 C2 C6 111.5(3)
C5 C2 C1 114.3(6)
C5 C2 C6 109.5(5)
C6 C2 C1 113.2(4)
O1 C21 C22 103.3(4)
O1 C21 C23 111.2(5)
O1 C21 C24 105.8(6)
C23 C21 C22 113.2(6)
C24 C21 C22 112.6(7)
C24 C21 C23 110.4(8)
O2 C22 C21 96.0(4)
O2 C22 C25 111.3(5)
O2 C22 C26 106.3(10)
C25 C22 C21 115.5(6)
C25 C22 C26 110.3(8)
C26 C22 C21 116.2(9)
C21 C23 H23B 109.5
C21 C23 H23C 109.5
C21 C23 H23D 109.5
H23B C23 H23C 109.5
H23B C23 H23D 109.5
H23C C23 H23D 109.5
C21 C24 H24A 109.5
C21 C24 H24B 109.5
C21 C24 H24C 109.5
H24A C24 H24B 109.5
H24A C24 H24C 109.5
H24B C24 H24C 109.5
C22 C25 H25D 109.5
C22 C25 H25E 109.5
C22 C25 H25F 109.5
H25D C25 H25E 109.5
H25D C25 H25F 109.5
H25E C25 H25F 109.5
C22 C26 H26D 109.5
C22 C26 H26E 109.5
C22 C26 H26F 109.5
H26D C26 H26E 109.5
H26D C26 H26F 109.5
H26E C26 H26F 109.5

loop_
_geom_bond_atom_site_label_1
_geom_bond_atom_site_label_2
_geom_bond_distance
N1A C3A 1.345(3)
N1A C7A 1.348(3)
N2A C2A 1.272(3)
N2A C19A 1.426(3)
N3A C8A 1.283(3)
N3A C10A 1.424(3)
C1A H1AA 0.9800
C1A H1AB 0.9800
C1A H1AC 0.9800
C1A C2A 1.497(4)
C2A C3A 1.508(4)
C3A C4A 1.386(4)
C4A H4A 0.9500
C4A C5A 1.399(4)
C5A C6A 1.397(4)
C5A B1 1.559(4)
C6A H6A 0.9500
C6A C7A 1.392(4)
C7A C8A 1.496(4)
C8A C9A 1.499(4)
C9A H9AA 0.9800
C9A H9AB 0.9800
C9A H9AC 0.9800
C10A C11A 1.404(4)
C10A C15A 1.405(4)
C11A C12A 1.392(4)
C11A C18A 1.514(4)
C12A H12A 0.9500
C12A C13A 1.391(4)
C13A C14A 1.396(4)
C13A C17A 1.516(4)
C14A H14A 0.9500
C14A C15A 1.388(4)
C15A C16A 1.518(4)
C16A H16A 0.9800
C16A H16B 0.9800
C16A H16C 0.9800
C17A H17A 0.9800
C17A H17B 0.9800
C17A H17C 0.9800
C18A H18A 0.9800
C18A H18B 0.9800
C18A H18C 0.9800
C19A C20A 1.402(4)
C19A C24A 1.399(4)
C20A C21A 1.395(4)
C20A C27A 1.501(4)
C21A H21A 0.9500
C21A C22A 1.393(4)
C22A C23A 1.388(4)
C22A C26A 1.511(4)
C23A H23A 0.9500
C23A C24A 1.400(4)
C24A C25A 1.503(4)
C25A H25A 0.9800
C25A H25B 0.9800
C25A H25C 0.9800
C26A H26A 0.9800
C26A H26B 0.9800
C26A H26C 0.9800
C27A H27A 0.9800
C27A H27B 0.9800
C27A H27C 0.9800
B1 O1 1.363(3)
B1 O2 1.356(4)
O1 C1 1.493(4)
O1 C21 1.495(4)
O2 C2 1.502(4)
O2 C22 1.490(4)
C1 C2 1.555(6)
C1 C3 1.519(4)
C1 C4 1.518(4)
C2 C5 1.517(4)
C2 C6 1.521(4)
C3 H3A 0.9800
C3 H3B 0.9800
C3 H3C 0.9800
C4 H4B 0.9800
C4 H4C 0.9800
C4 H4D 0.9800
C5 H5A 0.9800
C5 H5B 0.9800
C5 H5C 0.9800
C6 H6B 0.9800
C6 H6C 0.9800
C6 H6D 0.9800
C21 C22 1.554(6)
C21 C23 1.520(4)
C21 C24 1.518(4)
C22 C25 1.517(4)
C22 C26 1.517(4)
C23 H23B 0.9800
C23 H23C 0.9800
C23 H23D 0.9800
C24 H24A 0.9800
C24 H24B 0.9800
C24 H24C 0.9800
C25 H25D 0.9800
C25 H25E 0.9800
C25 H25F 0.9800
C26 H26D 0.9800
C26 H26E 0.9800
C26 H26F 0.9800

loop_
_geom_torsion_atom_site_label_1
_geom_torsion_atom_site_label_2
_geom_torsion_atom_site_label_3
_geom_torsion_atom_site_label_4
_geom_torsion
N1A C3A C4A C5A -0.3(4)
N1A C7A C8A N3A -173.1(2)
N1A C7A C8A C9A 7.9(4)
N2A C2A C3A N1A 157.5(2)
N2A C2A C3A C4A -24.0(4)
N2A C19A C20A C21A -171.9(2)
N2A C19A C20A C27A 8.8(4)
N2A C19A C24A C23A 171.9(2)
N2A C19A C24A C25A -8.2(4)
N3A C10A C11A C12A 175.6(2)
N3A C10A C11A C18A -6.4(4)
N3A C10A C15A C14A -175.2(2)
N3A C10A C15A C16A 7.5(4)
C1A C2A C3A N1A -24.2(4)
C1A C2A C3A C4A 154.2(3)
C2A N2A C19A C20A -97.7(3)
C2A N2A C19A C24A 88.1(3)
C2A C3A C4A C5A -178.6(2)
C3A N1A C7A C6A -2.2(4)
C3A N1A C7A C8A 179.5(2)
C3A C4A C5A C6A -0.9(4)
C3A C4A C5A B1 -179.8(3)
C4A C5A C6A C7A 0.5(4)
C4A C5A B1 O1 168.3(3)
C4A C5A B1 O2 -11.5(4)
C5A C6A C7A N1A 1.1(4)
C5A C6A C7A C8A 179.3(2)
C5A B1 O1 C1 -167.0(3)
C5A B1 O1 C21 172.2(4)
C5A B1 O2 C2 -169.5(3)
C5A B1 O2 C22 160.5(4)
C6A C5A B1 O1 -10.5(4)
C6A C5A B1 O2 169.6(3)
C6A C7A C8A N3A 8.6(4)
C6A C7A C8A C9A -170.4(2)
C7A N1A C3A C2A -179.8(2)
C7A N1A C3A C4A 1.8(4)
C8A N3A C10A C11A 98.5(3)
C8A N3A C10A C15A -85.7(3)
C10A N3A C8A C7A -179.2(2)
C10A N3A C8A C9A -0.3(4)
C10A C11A C12A C13A -0.9(4)
C11A C10A C15A C14A 0.4(4)
C11A C10A C15A C16A -176.8(3)
C11A C12A C13A C14A 1.6(4)
C11A C12A C13A C17A -178.5(3)
C12A C13A C14A C15A -1.2(4)
C13A C14A C15A C10A 0.2(4)
C13A C14A C15A C16A 177.4(3)
C15A C10A C11A C12A -0.1(4)
C15A C10A C11A C18A 177.9(2)
C17A C13A C14A C15A 178.9(3)
C18A C11A C12A C13A -178.9(3)
C19A N2A C2A C1A -0.1(5)
C19A N2A C2A C3A 178.0(2)
C19A C20A C21A C22A -0.4(4)
C20A C19A C24A C23A -2.1(4)
C20A C19A C24A C25A 177.8(2)
C20A C21A C22A C23A -1.7(4)
C20A C21A C22A C26A 178.2(3)
C21A C22A C23A C24A 1.8(4)
C22A C23A C24A C19A 0.0(4)
C22A C23A C24A C25A -179.9(3)
C24A C19A C20A C21A 2.3(4)
C24A C19A C20A C27A -177.0(2)
C26A C22A C23A C24A -178.1(2)
C27A C20A C21A C22A 178.9(3)
B1 C5A C6A C7A 179.4(2)
B1 O1 C1 C2 -29.1(4)
B1 O1 C1 C3 -150.8(4)
B1 O1 C1 C4 89.1(4)
B1 O1 C21 C22 30.6(5)
B1 O1 C21 C23 -91.0(6)
B1 O1 C21 C24 149.1(6)
B1 O2 C2 C1 -28.4(4)
B1 O2 C2 C5 -148.3(5)
B1 O2 C2 C6 93.0(4)
B1 O2 C22 C21 35.5(5)
B1 O2 C22 C25 -84.8(6)
B1 O2 C22 C26 155.1(8)
O1 B1 O2 C2 10.6(3)
O1 B1 O2 C22 -19.4(4)
O1 C1 C2 O2 34.0(4)
O1 C1 C2 C5 147.4(7)
O1 C1 C2 C6 -86.3(4)
O1 C21 C22 O2 -39.4(5)
O1 C21 C22 C25 77.7(6)
O1 C21 C22 C26 -150.8(10)
O2 B1 O1 C1 12.9(4)
O2 B1 O1 C21 -8.0(4)
C1 O1 C21 C22 -74.7(11)
C1 O1 C21 C23 163.7(16)
C1 O1 C21 C24 43.8(11)
C2 O2 C22 C21 -54.8(7)
C2 O2 C22 C25 -175.1(12)
C2 O2 C22 C26 64.8(11)
C3 C1 C2 O2 148.6(4)
C3 C1 C2 C5 -98.0(8)
C3 C1 C2 C6 28.4(6)
C4 C1 C2 O2 -78.7(4)
C4 C1 C2 C5 34.7(7)
C4 C1 C2 C6 161.0(4)
C21 O1 C1 C2 51.2(10)
C21 O1 C1 C3 -70.6(12)
C21 O1 C1 C4 169.4(14)
C22 O2 C2 C1 69.7(8)
C22 O2 C2 C5 -50.1(9)
C22 O2 C2 C6 -168.9(10)
C23 C21 C22 O2 80.9(6)
C23 C21 C22 C25 -162.1(6)
C23 C21 C22 C26 -30.6(12)
C24 C21 C22 O2 -153.0(6)
C24 C21 C22 C25 -36.0(8)
C24 C21 C22 C26 95.5(12)
